data_2213419
loop_
_publ_author_name
'Li, Xiong'
'Gong, Shu-Ling'
'Liu, Yu-Fang'
'Zheng, Qin'
'Chen, Yuan-Yin'

_publ_section_title
;
 1,3-Alternate thiacalix[4]bisazacrown chloroform disolvate
;
_journal_coeditor_code IS2152
_journal_issue 5
_journal_name_full 'Acta Crystallographica Section E'
_journal_page_first o2097
_journal_page_last o2098
_journal_paper_doi 10.1107/S1600536807013785
_journal_volume 63
_journal_year 2007
_chemical_formula_iupac 'C54 H68 N4 O8 S4, 2C H Cl3'
_chemical_formula_moiety 'C54 H68 N4 O8 S4, 2(C H Cl3)'
_chemical_formula_sum 'C56 H70 Cl6 N4 O8 S4'
_chemical_formula_weight 1268.10
_chemical_name_systematic
;
5,11,17,23-tert-butyl-25,27:26,28-bis[oxy(2,8-dioxo-3,7-diazanonamethy
lene)oxy]-2,8,14,20-tetrathiacalix[4]arene chloroform disolvate
;
_space_group_IT_number 15
_symmetry_cell_setting monoclinic
_symmetry_space_group_name_Hall '-C 2yc'
_symmetry_space_group_name_H-M 'C 1 2/c 1'
_atom_sites_solution_hydrogens geom
_atom_sites_solution_primary direct
_atom_sites_solution_secondary difmap
_cell_angle_alpha 90.00
_cell_angle_beta 105.1710(10)
_cell_angle_gamma 90.00
_cell_formula_units_Z 4
_cell_length_a 21.8177(15)
_cell_length_b 16.5383(11)
_cell_length_c 17.7990(12)
_cell_measurement_reflns_used 7479
_cell_measurement_temperature 297(2)
_cell_measurement_theta_max 28.05
_cell_measurement_theta_min 2.46
_cell_volume 6198.5(7)
_computing_cell_refinement 'SAINT (Bruker, 1997)'
_computing_data_collection 'SMART (Bruker, 1997)'
_computing_data_reduction SAINT
_computing_molecular_graphics 'SHELXTL (Bruker, 1997)'
_computing_publication_material SHELXTL
_computing_structure_refinement 'SHELXL97 (Sheldrick, 1997)'
_computing_structure_solution 'SHELXS97 (Sheldrick, 1997)'
_diffrn_ambient_temperature 297(2)
_diffrn_measured_fraction_theta_full 0.997
_diffrn_measured_fraction_theta_max 0.997
_diffrn_measurement_device_type 'Bruker SMART APEX II 4K CCD area-detector'
_diffrn_measurement_method '\f and \w'
_diffrn_radiation_monochromator graphite
_diffrn_radiation_source 'fine-focus sealed tube'
_diffrn_radiation_type MoK\a
_diffrn_radiation_wavelength 0.71073
_diffrn_reflns_av_R_equivalents 0.0154
_diffrn_reflns_av_sigmaI/netI 0.0174
_diffrn_reflns_limit_h_max 27
_diffrn_reflns_limit_h_min -27
_diffrn_reflns_limit_k_max 20
_diffrn_reflns_limit_k_min -10
_diffrn_reflns_limit_l_max 22
_diffrn_reflns_limit_l_min -21
_diffrn_reflns_number 18287
_diffrn_reflns_theta_full 26.50
_diffrn_reflns_theta_max 26.50
_diffrn_reflns_theta_min 2.11
_diffrn_standards_decay_% 0
_diffrn_standards_number 0
_exptl_absorpt_coefficient_mu 0.466
_exptl_absorpt_correction_T_max 0.8690
_exptl_absorpt_correction_T_min 0.8107
_exptl_absorpt_correction_type multi-scan
_exptl_absorpt_process_details '(SADABS; Sheldrick, 1996)'
_exptl_crystal_colour colourless
_exptl_crystal_density_diffrn 1.359
_exptl_crystal_density_method 'not measured'
_exptl_crystal_description block
_exptl_crystal_F_000 2656
_exptl_crystal_size_max 0.47
_exptl_crystal_size_mid 0.43
_exptl_crystal_size_min 0.31
_refine_diff_density_max 0.653
_refine_diff_density_min -0.533
_refine_ls_extinction_method none
_refine_ls_goodness_of_fit_ref 1.112
_refine_ls_hydrogen_treatment constr
_refine_ls_matrix_type full
_refine_ls_number_parameters 390
_refine_ls_number_reflns 6416
_refine_ls_number_restraints 65
_refine_ls_restrained_S_all 1.228
_refine_ls_R_factor_all 0.0670
_refine_ls_R_factor_gt 0.0567
_refine_ls_shift/su_max <0.001
_refine_ls_shift/su_mean <0.001
_refine_ls_structure_factor_coef Fsqd
_refine_ls_weighting_details 'calc w=1/[\s^2^(Fo^2^)+(0.0928P)^2^+7.5615P] where P=(Fo^2^+2Fc^2^)/3'
_refine_ls_weighting_scheme calc
_refine_ls_wR_factor_gt 0.1697
_refine_ls_wR_factor_ref 0.1775
_reflns_number_gt 5336
_reflns_number_total 6416
_reflns_threshold_expression I>2\s(I)
_cod_data_source_file is2152.cif
_cod_data_source_block I
_cod_depositor_comments
;
The following automatic conversions were performed:
'_symmetry_cell_setting' value 'Monoclinic' changed to 'monoclinic'
according to '/home/saulius/struct/CIF-dictionaries/cif_core.dic'
dictionary named 'cif_core.dic' version 2.4.1 from 2010-06-29.

Automatic conversion script
Id: cif_fix_enum 1527 2010-12-29 10:47:43Z saulius 

The following automatic conversions were performed:

'_symmetry_cell_setting' value 'Monoclinic' changed to 'monoclinic'
according to /home/saulius/struct/CIF-dictionaries/cif_core.dic
dictionary named 'cif_core.dic' version 2.4.1 from 2010-06-29.

Automatic conversion script
Id: cif_fix_values 1715 2011-07-08 13:25:40Z adriana 
;
_cod_original_sg_symbol_H-M 'C 2/c'
_cod_database_code 2213419
_cod_database_fobs_code 2213419

loop_
_symmetry_equiv_pos_as_xyz
'x, y, z'
'-x, y, -z+1/2'
'x+1/2, y+1/2, z'
'-x+1/2, y+1/2, -z+1/2'
'-x, -y, -z'
'x, -y, z-1/2'
'-x+1/2, -y+1/2, -z'
'x+1/2, -y+1/2, z-1/2'

loop_
_atom_site_type_symbol
_atom_site_label
_atom_site_fract_x
_atom_site_fract_y
_atom_site_fract_z
_atom_site_U_iso_or_equiv
_atom_site_adp_type
_atom_site_calc_flag
_atom_site_refinement_flags
_atom_site_occupancy
_atom_site_disorder_assembly
_atom_site_disorder_group
N N1 0.97046(15) 1.07284(17) 0.16118(18) 0.0635(8) Uani d . 1 . .
H H1A 0.9920 1.0298 0.1773 0.076 Uiso calc R 1 . .
N N2 0.93256(14) 0.63068(17) 0.2619(2) 0.0664(8) Uani d . 1 . .
H H2 0.9440 0.6743 0.2431 0.080 Uiso calc R 1 A 2
O O1 0.87480(16) 1.12099(15) 0.09747(18) 0.0828(8) Uani d . 1 . .
O O2 0.89367(16) 0.58067(16) 0.3582(2) 0.0908(10) Uani d . 1 . .
O O3 0.92694(8) 0.78025(10) 0.30819(11) 0.0393(4) Uani d . 1 B .
O O4 0.93004(9) 0.92119(10) 0.14294(10) 0.0389(4) Uani d . 1 . .
S S1 1.02047(3) 0.88713(4) 0.04240(4) 0.0443(2) Uani d . 1 . .
S S2 0.81671(3) 0.81351(4) 0.16727(4) 0.0434(2) Uani d . 1 . .
C C1 0.95164(12) 0.74960(16) 0.02201(14) 0.0379(5) Uani d . 1 . .
H H1 0.9788 0.7346 -0.0081 0.045 Uiso calc R 1 . .
C C2 0.96250(12) 0.82199(15) 0.06286(14) 0.0348(5) Uani d . 1 . .
C C3 0.92237(11) 0.84588(14) 0.10828(13) 0.0332(5) Uani d . 1 . .
C C4 0.87461(11) 0.79312(15) 0.11617(14) 0.0337(5) Uani d . 1 . .
C C5 0.86490(12) 0.72038(15) 0.07416(15) 0.0369(5) Uani d . 1 . .
H H5 0.8329 0.6857 0.0799 0.044 Uiso calc R 1 . .
C C6 0.90133(12) 0.69859(15) 0.02461(15) 0.0371(5) Uani d . 1 . .
C C7 1.07804(11) 0.90956(15) 0.13031(14) 0.0344(5) Uani d . 1 . .
C C8 1.10897(12) 0.98360(16) 0.13034(15) 0.0375(5) Uani d . 1 . .
H H8 1.0934 1.0197 0.0898 0.045 Uiso calc R 1 . .
C C9 1.16227(12) 1.00497(16) 0.18904(15) 0.0378(5) Uani d . 1 . .
C C10 1.20227(13) 1.08056(17) 0.18552(17) 0.0435(6) Uani d . 1 . .
C C11 1.26752(18) 1.0532(2) 0.1810(3) 0.0790(12) Uani d . 1 . .
H H11A 1.2638 1.0236 0.1336 0.118 Uiso calc R 1 . .
H H11B 1.2860 1.0191 0.2247 0.118 Uiso calc R 1 . .
H H11C 1.2941 1.0996 0.1819 0.118 Uiso calc R 1 . .
C C12 1.2104(2) 1.1310(3) 0.2591(3) 0.0870(14) Uani d . 1 . .
H H12A 1.2352 1.1782 0.2557 0.131 Uiso calc R 1 . .
H H12B 1.2318 1.0995 0.3035 0.131 Uiso calc R 1 . .
H H12C 1.1695 1.1471 0.2643 0.131 Uiso calc R 1 . .
C C13 1.1731(2) 1.1334(2) 0.1157(3) 0.0875(15) Uani d . 1 . .
H H13A 1.1317 1.1507 0.1182 0.131 Uiso calc R 1 . .
H H13B 1.1696 1.1031 0.0688 0.131 Uiso calc R 1 . .
H H13C 1.1996 1.1798 0.1160 0.131 Uiso calc R 1 . .
C C14 0.88905(14) 0.62187(16) -0.02581(17) 0.0444(6) Uani d . 1 . .
C C15 0.8314(2) 0.5732(2) -0.0138(3) 0.0724(10) Uani d . 1 . .
H H15A 0.8243 0.5267 -0.0473 0.109 Uiso calc R 1 . .
H H15B 0.7942 0.6068 -0.0262 0.109 Uiso calc R 1 . .
H H15C 0.8400 0.5559 0.0394 0.109 Uiso calc R 1 . .
C C16 0.94675(19) 0.5688(2) -0.0065(3) 0.0813(13) Uani d . 1 . .
H H16A 0.9388 0.5212 -0.0384 0.122 Uiso calc R 1 . .
H H16B 0.9563 0.5535 0.0474 0.122 Uiso calc R 1 . .
H H16C 0.9821 0.5977 -0.0160 0.122 Uiso calc R 1 . .
C C17 0.8725(2) 0.6449(2) -0.1118(2) 0.0693(10) Uani d . 1 . .
H H17A 0.9076 0.6734 -0.1227 0.104 Uiso calc R 1 . .
H H17B 0.8356 0.6789 -0.1238 0.104 Uiso calc R 1 . .
H H17C 0.8640 0.5968 -0.1431 0.104 Uiso calc R 1 . .
C C18 0.81925(12) 0.95234(17) 0.24804(16) 0.0405(6) Uani d . 1 . .
H H18 0.7851 0.9662 0.2066 0.049 Uiso calc R 1 . .
C C19 0.85042(12) 0.87977(16) 0.24558(15) 0.0366(5) Uani d . 1 . .
C C20 0.90064(11) 0.85615(15) 0.30799(15) 0.0345(5) Uani d . 1 . .
C C21 0.89776(15) 0.72187(17) 0.34760(17) 0.0472(6) Uani d . 1 . .
H H21A 0.8525 0.7322 0.3357 0.057 Uiso calc R 1 B .
H H21B 0.9151 0.7274 0.4034 0.057 Uiso calc R 1 . .
C C22 0.90884(14) 0.63746(18) 0.3234(2) 0.0527(7) Uani d . 1 B .
C C24 1.0000 0.5127(3) 0.2500 0.089(2) Uani d SD 1 . 2
H H24A 0.9966 0.4777 0.2925 0.107 Uiso calc PR 0.50 . 2
H H24B 1.0034 0.4777 0.2075 0.107 Uiso calc PR 0.50 . 2
C C23 0.9405(2) 0.5551(3) 0.2245(4) 0.110(2) Uani d D 1 B 2
H H23A 0.9073 0.5187 0.2304 0.131 Uiso calc R 1 B 2
H H23B 0.9332 0.5656 0.1693 0.131 Uiso calc R 1 B 2
C C25 0.88791(14) 0.98004(16) 0.09734(17) 0.0462(6) Uani d . 1 . .
H H25A 0.8457 0.9730 0.1047 0.055 Uiso calc R 1 . .
H H25B 0.8852 0.9716 0.0426 0.055 Uiso calc R 1 . .
C C26 0.91046(17) 1.06502(17) 0.11988(18) 0.0517(7) Uani d . 1 . .
C C27 1.0010(3) 1.1501(3) 0.1802(3) 0.114(2) Uani d D 1 . .
H H27A 1.0451 1.1435 0.1801 0.137 Uiso calc R 1 . .
H H27B 0.9821 1.1869 0.1380 0.137 Uiso calc R 1 . .
C C28 1.0000 1.1887(3) 0.2500 0.132(4) Uani d SD 1 . .
H H28A 0.9632 1.2239 0.2375 0.159 Uiso calc PR 0.50 . .
H H28B 1.0368 1.2239 0.2625 0.159 Uiso calc PR 0.50 . .
Cl Cl1 0.8580(3) 0.3419(4) 0.1870(3) 0.154(3) Uani d PDU 0.550(8) C 1
Cl Cl2 0.7424(2) 0.3322(4) 0.0760(5) 0.185(3) Uani d PD 0.550(8) C 1
Cl Cl3 0.8542(5) 0.3443(3) 0.0257(4) 0.196(3) Uani d PDU 0.550(8) C 1
C C29 0.8211(5) 0.3068(10) 0.0964(5) 0.099(2) Uani d PD 0.550(8) C 1
H H29 0.8245 0.2477 0.0967 0.119 Uiso calc PR 0.550(8) C 1
Cl Cl1' 0.8284(6) 0.3307(6) 0.1803(6) 0.185(4) Uani d PDU 0.450(8) C 2
Cl Cl2' 0.7693(4) 0.3544(3) 0.0236(5) 0.168(3) Uani d PDU 0.450(8) C 2
Cl Cl3' 0.9047(4) 0.3520(3) 0.0775(5) 0.164(2) Uani d PDU 0.450(8) C 2
C C29' 0.8343(5) 0.3117(12) 0.0875(7) 0.099(2) Uani d PD 0.450(8) C 2
H H29' 0.8341 0.2531 0.0789 0.119 Uiso calc PR 0.450(8) C 2

loop_
_atom_site_aniso_label
_atom_site_aniso_U_11
_atom_site_aniso_U_22
_atom_site_aniso_U_33
_atom_site_aniso_U_12
_atom_site_aniso_U_13
_atom_site_aniso_U_23
N1 0.078(2) 0.0428(15) 0.0701(18) -0.0185(14) 0.0203(15) -0.0110(13)
N2 0.0631(17) 0.0418(14) 0.098(2) 0.0010(13) 0.0276(16) -0.0181(15)
O1 0.113(2) 0.0416(13) 0.096(2) 0.0235(14) 0.0324(17) 0.0120(13)
O2 0.103(2) 0.0501(15) 0.111(2) -0.0068(14) 0.0150(18) 0.0328(15)
O3 0.0405(10) 0.0305(9) 0.0496(10) 0.0037(7) 0.0168(8) -0.0014(8)
O4 0.0466(10) 0.0273(9) 0.0395(9) -0.0040(7) 0.0057(8) -0.0055(7)
S1 0.0472(4) 0.0512(4) 0.0335(3) -0.0161(3) 0.0087(3) 0.0028(3)
S2 0.0325(3) 0.0476(4) 0.0503(4) -0.0064(3) 0.0115(3) -0.0161(3)
C1 0.0402(13) 0.0372(13) 0.0360(12) 0.0008(10) 0.0094(10) -0.0049(10)
C2 0.0358(12) 0.0331(12) 0.0336(12) -0.0040(10) 0.0055(9) 0.0009(9)
C3 0.0385(12) 0.0264(11) 0.0314(11) -0.0027(9) 0.0031(9) -0.0033(9)
C4 0.0317(12) 0.0325(12) 0.0352(12) 0.0004(9) 0.0058(9) -0.0034(10)
C5 0.0352(12) 0.0315(12) 0.0425(13) -0.0045(10) 0.0073(10) -0.0028(10)
C6 0.0420(13) 0.0289(12) 0.0371(13) 0.0017(10) 0.0044(10) -0.0051(10)
C7 0.0308(11) 0.0374(13) 0.0358(12) -0.0040(10) 0.0103(9) -0.0008(10)
C8 0.0381(13) 0.0353(13) 0.0386(13) -0.0043(10) 0.0093(10) 0.0068(10)
C9 0.0356(13) 0.0352(13) 0.0428(13) -0.0049(10) 0.0106(10) 0.0022(10)
C10 0.0412(14) 0.0384(14) 0.0498(15) -0.0117(11) 0.0100(11) 0.0037(12)
C11 0.062(2) 0.061(2) 0.126(4) -0.0120(18) 0.047(2) 0.013(2)
C12 0.108(3) 0.067(2) 0.096(3) -0.046(2) 0.044(3) -0.026(2)
C13 0.086(3) 0.060(2) 0.094(3) -0.036(2) -0.016(2) 0.034(2)
C14 0.0499(15) 0.0322(13) 0.0467(15) 0.0012(11) 0.0050(12) -0.0118(11)
C15 0.083(3) 0.0507(19) 0.085(3) -0.0219(18) 0.023(2) -0.0257(18)
C16 0.071(2) 0.057(2) 0.100(3) 0.0213(18) -0.005(2) -0.033(2)
C17 0.087(3) 0.063(2) 0.0526(19) -0.0067(19) 0.0084(17) -0.0178(16)
C18 0.0347(13) 0.0433(14) 0.0417(13) 0.0053(11) 0.0066(10) -0.0034(11)
C19 0.0334(12) 0.0379(13) 0.0398(13) -0.0014(10) 0.0121(10) -0.0065(10)
C20 0.0336(12) 0.0307(12) 0.0422(13) 0.0019(10) 0.0152(10) -0.0025(10)
C21 0.0530(16) 0.0411(15) 0.0501(16) -0.0038(12) 0.0180(13) 0.0017(12)
C22 0.0447(15) 0.0370(15) 0.068(2) 0.0001(12) -0.0006(14) 0.0067(13)
C24 0.065(3) 0.031(2) 0.172(7) 0.000 0.034(4) 0.000
C23 0.065(2) 0.074(3) 0.179(5) 0.007(2) 0.013(3) -0.070(3)
C25 0.0526(16) 0.0352(14) 0.0468(15) 0.0013(12) 0.0060(12) 0.0014(11)
C26 0.079(2) 0.0331(14) 0.0502(16) 0.0029(14) 0.0285(15) 0.0017(12)
C27 0.170(5) 0.071(3) 0.117(4) -0.071(3) 0.065(4) -0.033(3)
C28 0.247(11) 0.036(3) 0.072(4) 0.000 -0.033(5) 0.000
Cl1 0.205(5) 0.092(3) 0.126(3) 0.032(3) -0.026(3) -0.035(2)
Cl2 0.134(3) 0.124(4) 0.298(8) 0.006(2) 0.057(4) -0.062(4)
Cl3 0.328(9) 0.115(3) 0.208(5) -0.004(4) 0.184(6) 0.009(3)
C29 0.141(6) 0.055(3) 0.100(4) 0.013(4) 0.031(4) 0.006(3)
Cl1' 0.284(9) 0.135(5) 0.173(6) 0.026(5) 0.126(6) 0.031(4)
Cl2' 0.172(5) 0.086(2) 0.194(5) -0.001(3) -0.048(4) 0.008(3)
Cl3' 0.179(5) 0.109(3) 0.210(6) -0.016(3) 0.063(4) 0.018(3)
C29' 0.141(6) 0.055(3) 0.100(4) 0.013(4) 0.031(4) 0.006(3)

loop_
_atom_type_symbol
_atom_type_description
_atom_type_scat_dispersion_real
_atom_type_scat_dispersion_imag
_atom_type_scat_source
C C 0.0033 0.0016 'International Tables Vol C Tables 4.2.6.8 and 6.1.1.4'
H H 0.0000 0.0000 'International Tables Vol C Tables 4.2.6.8 and 6.1.1.4'
N N 0.0061 0.0033 'International Tables Vol C Tables 4.2.6.8 and 6.1.1.4'
S S 0.1246 0.1234 'International Tables Vol C Tables 4.2.6.8 and 6.1.1.4'
O O 0.0106 0.0060 'International Tables Vol C Tables 4.2.6.8 and 6.1.1.4'
Cl Cl 0.1484 0.1585 'International Tables Vol C Tables 4.2.6.8 and 6.1.1.4'

loop_
_geom_angle_atom_site_label_1
_geom_angle_atom_site_label_2
_geom_angle_atom_site_label_3
_geom_angle_site_symmetry_1
_geom_angle_site_symmetry_3
_geom_angle
C26 N1 C27 . . 123.0(4)
C26 N1 H1A . . 118.5
C27 N1 H1A . . 118.5
C22 N2 C23 . . 124.7(4)
C22 N2 H2 . . 117.6
C23 N2 H2 . . 117.6
C20 O3 C21 . . 112.06(19)
C3 O4 C25 . . 111.98(19)
C2 S1 C7 . . 109.00(11)
C4 S2 C19 . . 108.43(11)
C2 C1 C6 . . 122.1(2)
C2 C1 H1 . . 118.9
C6 C1 H1 . . 118.9
C1 C2 C3 . . 120.0(2)
C1 C2 S1 . . 116.75(19)
C3 C2 S1 . . 122.50(19)
O4 C3 C4 . . 121.8(2)
O4 C3 C2 . . 119.5(2)
C4 C3 C2 . . 118.7(2)
C3 C4 C5 . . 119.7(2)
C3 C4 S2 . . 125.79(19)
C5 C4 S2 . . 114.10(19)
C6 C5 C4 . . 122.2(2)
C6 C5 H5 . . 118.9
C4 C5 H5 . . 118.9
C5 C6 C1 . . 116.9(2)
C5 C6 C14 . . 123.2(2)
C1 C6 C14 . . 119.9(2)
C20 C7 C8 2_755 . 119.6(2)
C20 C7 S1 2_755 . 125.30(19)
C8 C7 S1 . . 114.49(19)
C9 C8 C7 . . 122.1(2)
C9 C8 H8 . . 118.9
C7 C8 H8 . . 118.9
C8 C9 C18 . 2_755 117.0(2)
C8 C9 C10 . . 123.3(2)
C18 C9 C10 2_755 . 119.6(2)
C11 C10 C13 . . 109.1(3)
C11 C10 C12 . . 108.0(3)
C13 C10 C12 . . 108.6(3)
C11 C10 C9 . . 108.1(2)
C13 C10 C9 . . 112.4(2)
C12 C10 C9 . . 110.5(3)
C10 C11 H11A . . 109.5
C10 C11 H11B . . 109.5
H11A C11 H11B . . 109.5
C10 C11 H11C . . 109.5
H11A C11 H11C . . 109.5
H11B C11 H11C . . 109.5
C10 C12 H12A . . 109.5
C10 C12 H12B . . 109.5
H12A C12 H12B . . 109.5
C10 C12 H12C . . 109.5
H12A C12 H12C . . 109.5
H12B C12 H12C . . 109.5
C10 C13 H13A . . 109.5
C10 C13 H13B . . 109.5
H13A C13 H13B . . 109.5
C10 C13 H13C . . 109.5
H13A C13 H13C . . 109.5
H13B C13 H13C . . 109.5
C16 C14 C17 . . 109.9(3)
C16 C14 C6 . . 110.0(2)
C17 C14 C6 . . 109.8(2)
C16 C14 C15 . . 109.0(3)
C17 C14 C15 . . 106.3(3)
C6 C14 C15 . . 111.8(3)
C14 C15 H15A . . 109.5
C14 C15 H15B . . 109.5
H15A C15 H15B . . 109.5
C14 C15 H15C . . 109.5
H15A C15 H15C . . 109.5
H15B C15 H15C . . 109.5
C14 C16 H16A . . 109.5
C14 C16 H16B . . 109.5
H16A C16 H16B . . 109.5
C14 C16 H16C . . 109.5
H16A C16 H16C . . 109.5
H16B C16 H16C . . 109.5
C14 C17 H17A . . 109.5
C14 C17 H17B . . 109.5
H17A C17 H17B . . 109.5
C14 C17 H17C . . 109.5
H17A C17 H17C . . 109.5
H17B C17 H17C . . 109.5
C19 C18 C9 . 2_755 121.7(2)
C19 C18 H18 . . 119.1
C9 C18 H18 2_755 . 119.1
C18 C19 C20 . . 120.4(2)
C18 C19 S2 . . 117.0(2)
C20 C19 S2 . . 122.00(19)
O3 C20 C7 . 2_755 121.5(2)
O3 C20 C19 . . 119.7(2)
C7 C20 C19 2_755 . 118.8(2)
O3 C21 C22 . . 111.1(2)
O3 C21 H21A . . 109.4
C22 C21 H21A . . 109.4
O3 C21 H21B . . 109.4
C22 C21 H21B . . 109.4
H21A C21 H21B . . 108.0
O2 C22 N2 . . 124.7(3)
O2 C22 C21 . . 119.1(3)
N2 C22 C21 . . 116.2(3)
C23 C24 C23 2_755 . 121.8(5)
C23 C24 H24A 2_755 . 106.9
C23 C24 H24A . . 106.9
C23 C24 H24B 2_755 . 106.9
C23 C24 H24B . . 106.9
H24A C24 H24B . . 106.7
C24 C23 N2 . . 118.8(4)
C24 C23 H23A . . 107.6
N2 C23 H23A . . 107.6
C24 C23 H23B . . 107.6
N2 C23 H23B . . 107.6
H23A C23 H23B . . 107.0
O4 C25 C26 . . 111.4(2)
O4 C25 H25A . . 109.3
C26 C25 H25A . . 109.3
O4 C25 H25B . . 109.3
C26 C25 H25B . . 109.3
H25A C25 H25B . . 108.0
O1 C26 N1 . . 124.3(3)
O1 C26 C25 . . 119.3(3)
N1 C26 C25 . . 116.3(3)
C28 C27 N1 . . 119.9(4)
C28 C27 H27A . . 107.3
N1 C27 H27A . . 107.3
C28 C27 H27B . . 107.3
N1 C27 H27B . . 107.3
H27A C27 H27B . . 106.9
C27 C28 C27 . 2_755 125.8(6)
C27 C28 H28A . . 105.9
C27 C28 H28A 2_755 . 105.9
C27 C28 H28B . . 105.9
C27 C28 H28B 2_755 . 105.9
H28A C28 H28B . . 106.2
Cl1 C29 Cl2 . . 108.4(7)
Cl1 C29 Cl3 . . 112.6(8)
Cl2 C29 Cl3 . . 110.2(7)
Cl1 C29 H29 . . 108.5
Cl2 C29 H29 . . 108.5
Cl3 C29 H29 . . 108.5
Cl1' C29' Cl2' . . 107.7(9)
Cl1' C29' Cl3' . . 108.7(9)
Cl2' C29' Cl3' . . 112.0(9)
Cl1' C29' H29' . . 109.5
Cl2' C29' H29' . . 109.5
Cl3' C29' H29' . . 109.5

loop_
_geom_bond_atom_site_label_1
_geom_bond_atom_site_label_2
_geom_bond_site_symmetry_2
_geom_bond_distance
N1 C26 . 1.329(5)
N1 C27 . 1.440(4)
N1 H1A . 0.8600
N2 C22 . 1.332(5)
N2 C23 . 1.448(4)
N2 H2 . 0.8600
O1 C26 . 1.208(4)
O2 C22 . 1.218(4)
O3 C20 . 1.380(3)
O3 C21 . 1.437(3)
O4 C3 . 1.380(3)
O4 C25 . 1.435(3)
S1 C2 . 1.770(2)
S1 C7 . 1.771(2)
S2 C4 . 1.772(3)
S2 C19 . 1.774(3)
C1 C2 . 1.389(3)
C1 C6 . 1.395(4)
C1 H1 . 0.9300
C2 C3 . 1.395(3)
C3 C4 . 1.394(3)
C4 C5 . 1.403(3)
C5 C6 . 1.381(4)
C5 H5 . 0.9300
C6 C14 . 1.537(3)
C7 C20 2_755 1.391(4)
C7 C8 . 1.398(3)
C8 C9 . 1.390(4)
C8 H8 . 0.9300
C9 C18 2_755 1.392(4)
C9 C10 . 1.535(3)
C10 C11 . 1.516(5)
C10 C13 . 1.516(5)
C10 C12 . 1.523(5)
C11 H11A . 0.9600
C11 H11B . 0.9600
C11 H11C . 0.9600
C12 H12A . 0.9600
C12 H12B . 0.9600
C12 H12C . 0.9600
C13 H13A . 0.9600
C13 H13B . 0.9600
C13 H13C . 0.9600
C14 C16 . 1.499(4)
C14 C17 . 1.526(5)
C14 C15 . 1.555(5)
C15 H15A . 0.9600
C15 H15B . 0.9600
C15 H15C . 0.9600
C16 H16A . 0.9600
C16 H16B . 0.9600
C16 H16C . 0.9600
C17 H17A . 0.9600
C17 H17B . 0.9600
C17 H17C . 0.9600
C18 C19 . 1.386(4)
C18 C9 2_755 1.392(4)
C18 H18 . 0.9300
C19 C20 . 1.396(4)
C20 C7 2_755 1.391(4)
C21 C22 . 1.499(4)
C21 H21A . 0.9700
C21 H21B . 0.9700
C24 C23 2_755 1.439(5)
C24 C23 . 1.439(5)
C24 H24A . 0.9700
C24 H24B . 0.9700
C23 H23A . 0.9700
C23 H23B . 0.9700
C25 C26 . 1.508(4)
C25 H25A . 0.9700
C25 H25B . 0.9700
C27 C28 . 1.402(5)
C27 H27A . 0.9700
C27 H27B . 0.9700
C28 C27 2_755 1.402(5)
C28 H28A . 0.9700
C28 H28B . 0.9700
Cl1 C29 . 1.705(10)
Cl2 C29 . 1.711(10)
Cl3 C29 . 1.723(10)
C29 H29 . 0.9800
Cl1' C29' . 1.719(11)
Cl2' C29' . 1.720(11)
Cl3' C29' . 1.727(12)
C29' H29' . 0.9800

loop_
_geom_hbond_atom_site_label_D
_geom_hbond_atom_site_label_H
_geom_hbond_atom_site_label_A
_geom_hbond_site_symmetry_A
_geom_hbond_distance_DH
_geom_hbond_distance_HA
_geom_hbond_distance_DA
_geom_hbond_angle_DHA
N1 H1A O4 . 0.86 2.24 2.650(3) 110
N2 H2 O3 . 0.86 2.19 2.620(3) 111
C16 H16A O2 6_565 0.96 2.50 3.435(4) 165
C29 H29 O1 1_545 0.98 2.36 3.287(16) 157

loop_
_geom_torsion_atom_site_label_1
_geom_torsion_atom_site_label_2
_geom_torsion_atom_site_label_3
_geom_torsion_atom_site_label_4
_geom_torsion_site_symmetry_1
_geom_torsion_site_symmetry_4
_geom_torsion
C6 C1 C2 C3 . . -0.1(4)
C6 C1 C2 S1 . . -170.8(2)
C7 S1 C2 C1 . . -124.7(2)
C7 S1 C2 C3 . . 64.9(2)
C25 O4 C3 C4 . . -82.7(3)
C25 O4 C3 C2 . . 96.1(3)
C1 C2 C3 O4 . . -174.1(2)
S1 C2 C3 O4 . . -4.1(3)
C1 C2 C3 C4 . . 4.7(4)
S1 C2 C3 C4 . . 174.76(18)
O4 C3 C4 C5 . . 174.1(2)
C2 C3 C4 C5 . . -4.6(4)
O4 C3 C4 S2 . . 1.8(3)
C2 C3 C4 S2 . . -176.97(19)
C19 S2 C4 C3 . . -31.0(3)
C19 S2 C4 C5 . . 156.29(19)
C3 C4 C5 C6 . . 0.0(4)
S2 C4 C5 C6 . . 173.2(2)
C4 C5 C6 C1 . . 4.4(4)
C4 C5 C6 C14 . . -176.1(2)
C2 C1 C6 C5 . . -4.4(4)
C2 C1 C6 C14 . . 176.1(2)
C2 S1 C7 C20 . 2_755 35.6(3)
C2 S1 C7 C8 . . -153.31(19)
C20 C7 C8 C9 2_755 . 2.3(4)
S1 C7 C8 C9 . . -169.3(2)
C7 C8 C9 C18 . 2_755 -5.4(4)
C7 C8 C9 C10 . . 171.9(2)
C8 C9 C10 C11 . . -114.2(3)
C18 C9 C10 C11 2_755 . 63.0(4)
C8 C9 C10 C13 . . 6.3(4)
C18 C9 C10 C13 2_755 . -176.5(3)
C8 C9 C10 C12 . . 127.7(3)
C18 C9 C10 C12 2_755 . -55.1(4)
C5 C6 C14 C16 . . -121.3(3)
C1 C6 C14 C16 . . 58.2(4)
C5 C6 C14 C17 . . 117.7(3)
C1 C6 C14 C17 . . -62.9(3)
C5 C6 C14 C15 . . 0.0(4)
C1 C6 C14 C15 . . 179.5(3)
C9 C18 C19 C20 2_755 . 1.9(4)
C9 C18 C19 S2 2_755 . 173.3(2)
C4 S2 C19 C18 . . 122.9(2)
C4 S2 C19 C20 . . -65.9(2)
C21 O3 C20 C7 . 2_755 86.0(3)
C21 O3 C20 C19 . . -92.5(3)
C18 C19 C20 O3 . . 173.4(2)
S2 C19 C20 O3 . . 2.5(3)
C18 C19 C20 C7 . 2_755 -5.1(4)
S2 C19 C20 C7 . 2_755 -175.96(19)
C20 O3 C21 C22 . . 159.4(2)
C23 N2 C22 O2 . . 3.7(6)
C23 N2 C22 C21 . . -173.3(3)
O3 C21 C22 O2 . . 171.4(3)
O3 C21 C22 N2 . . -11.4(4)
C23 C24 C23 N2 2_755 . -34.8(4)
C22 N2 C23 C24 . . -91.6(6)
C3 O4 C25 C26 . . -160.9(2)
C27 N1 C26 O1 . . -3.7(6)
C27 N1 C26 C25 . . 173.3(3)
O4 C25 C26 O1 . . -166.5(3)
O4 C25 C26 N1 . . 16.3(4)
C26 N1 C27 C28 . . 91.7(6)
N1 C27 C28 C27 . 2_755 31.1(4)
